data_7213850
loop_
_publ_author_name
'Tian, Jumei'
'Li, Bo'
'Zhang, Xiaoying'
'Zhang, Jingping'

_publ_section_title
;
 Transition metal phosphite complexes: from one-dimensional chain,
 two-dimensional sheet, to three-dimensional architecture with unusual
 magnetic properties
;
_journal_issue 6
_journal_name_full CrystEngComm
_journal_page_first 1071
_journal_paper_doi 10.1039/c3ce41741g
_journal_volume 16
_journal_year 2014
_chemical_formula_sum 'C20 H30 Co2 N4 O21 P2'
_chemical_formula_weight 842.28
_chemical_name_systematic
; 
 ? 
;
_space_group_IT_number 5
_symmetry_cell_setting monoclinic
_symmetry_space_group_name_Hall 'C 2y'
_symmetry_space_group_name_H-M 'C 1 2 1'
_atom_sites_solution_hydrogens geom
_atom_sites_solution_primary direct
_atom_sites_solution_secondary difmap
_audit_creation_method SHELXL-97
_cell_angle_alpha 90.00
_cell_angle_beta 100.047(5)
_cell_angle_gamma 90.00
_cell_formula_units_Z 2
_cell_length_a 17.189(5)
_cell_length_b 14.748(5)
_cell_length_c 7.469(5)
_cell_measurement_reflns_used 3690
_cell_measurement_temperature 195(2)
_cell_measurement_theta_max 26.02
_cell_measurement_theta_min 1.83
_cell_volume 1864.4(15)
_computing_cell_refinement CrysAlis
_computing_data_collection 'CrysAlis (Oxford Diffraction,2006)'
_computing_data_reduction CrysAlis
_computing_molecular_graphics 'SHELXTL-PLUS (Sheldrick, 1990)'
_computing_publication_material SHELXL-97
_computing_structure_refinement 'SHELXL-97 (Sheldrick, 1997)'
_computing_structure_solution 'SHELXS-97 (Sheldrick, 1990)'
_diffrn_ambient_temperature 195(2)
_diffrn_detector_area_resol_mean 10.0
_diffrn_measured_fraction_theta_full 0.992
_diffrn_measured_fraction_theta_max 0.992
_diffrn_measurement_device_type 'Oxford diffraction Gemini R Ultra'
_diffrn_measurement_method '\w scan'
_diffrn_radiation_monochromator graphite
_diffrn_radiation_source 'fine-focus sealed tube'
_diffrn_radiation_type MoK\a
_diffrn_radiation_wavelength 0.71069
_diffrn_reflns_av_R_equivalents 0.0415
_diffrn_reflns_limit_h_max 21
_diffrn_reflns_limit_h_min -19
_diffrn_reflns_limit_k_max 18
_diffrn_reflns_limit_k_min -18
_diffrn_reflns_limit_l_max 9
_diffrn_reflns_limit_l_min -8
_diffrn_reflns_number 5873
_diffrn_reflns_theta_full 26.02
_diffrn_reflns_theta_max 26.02
_diffrn_reflns_theta_min 1.83
_exptl_absorpt_coefficient_mu 1.057
_exptl_absorpt_correction_T_max 0.872
_exptl_absorpt_correction_T_min 0.786
_exptl_absorpt_correction_type multi-scan
_exptl_absorpt_process_details
;
CrysAlis (Oxford Diffraction, 2006)
;
_exptl_crystal_colour red
_exptl_crystal_density_diffrn 1.500
_exptl_crystal_density_method 'not measured'
_exptl_crystal_description needle
_exptl_crystal_F_000 860
_exptl_crystal_size_max 0.27
_exptl_crystal_size_mid 0.19
_exptl_crystal_size_min 0.13
_refine_diff_density_max 1.196
_refine_diff_density_min -0.696
_refine_diff_density_rms 0.110
_refine_ls_abs_structure_details 'Flack H D (1983), Acta Cryst. A39, 876-881'
_refine_ls_abs_structure_Flack 0.96(2)
_refine_ls_extinction_method none
_refine_ls_goodness_of_fit_ref 1.053
_refine_ls_hydrogen_treatment mixed
_refine_ls_matrix_type full
_refine_ls_number_parameters 245
_refine_ls_number_reflns 3606
_refine_ls_number_restraints 7
_refine_ls_restrained_S_all 1.052
_refine_ls_R_factor_all 0.0598
_refine_ls_R_factor_gt 0.0541
_refine_ls_shift/su_max 0.001
_refine_ls_shift/su_mean 0.000
_refine_ls_structure_factor_coef Fsqd
_refine_ls_weighting_details 'calc w=1/[\s^2^(Fo^2^)+(0.0735P)^2^+0.0000P] where P=(Fo^2^+2Fc^2^)/3'
_refine_ls_weighting_scheme calc
_refine_ls_wR_factor_gt 0.1285
_refine_ls_wR_factor_ref 0.1321
_reflns_number_gt 3295
_reflns_number_total 3690
_reflns_threshold_expression >2sigma(I)
_cod_data_source_file c3ce41741g.txt
_cod_data_source_block 3
_cod_original_sg_symbol_H-M 'C 2'
_cod_database_code 7213850
_diffrn_reflns_av_unetl/neti 0.0755

loop_
_symmetry_equiv_pos_as_xyz
'x, y, z'
'-x, y, -z'
'x+1/2, y+1/2, z'
'-x+1/2, y+1/2, -z'

loop_
_atom_site_label
_atom_site_type_symbol
_atom_site_fract_x
_atom_site_fract_y
_atom_site_fract_z
_atom_site_U_iso_or_equiv
_atom_site_adp_type
_atom_site_occupancy
_atom_site_symmetry_multiplicity
_atom_site_calc_flag
_atom_site_refinement_flags
Co1 Co 0.81556(4) 0.46921(4) 0.73132(8) 0.01737(18) Uani 1 1 d .
C1 C 0.8962(3) 0.2861(4) 0.7418(8) 0.0300(13) Uani 1 1 d .
H1 H 0.8446 0.2664 0.7393 0.036 Uiso 1 1 calc R
C2 C 0.9539(3) 0.2221(4) 0.7477(8) 0.0274(13) Uani 1 1 d .
H2 H 0.9416 0.1608 0.7502 0.033 Uiso 1 1 calc R
C3 C 1.0328(3) 0.2506(3) 0.7499(7) 0.0219(11) Uani 1 1 d .
C4 C 1.0455(4) 0.3429(4) 0.7455(10) 0.0387(16) Uani 1 1 d .
H4 H 1.0962 0.3654 0.7470 0.046 Uiso 1 1 calc R
C5 C 0.9821(3) 0.4022(4) 0.7389(10) 0.0351(15) Uani 1 1 d .
H5 H 0.9916 0.4642 0.7340 0.042 Uiso 1 1 calc R
C6 C 0.6456(4) 0.5335(4) 0.7290(10) 0.0362(15) Uani 1 1 d .
H6 H 0.6348 0.4718 0.7171 0.043 Uiso 1 1 calc R
C7 C 0.5837(4) 0.5920(4) 0.7358(10) 0.0360(15) Uani 1 1 d .
H7 H 0.5328 0.5695 0.7316 0.043 Uiso 1 1 calc R
C8 C 1.0975(3) 0.1846(3) 0.7488(7) 0.0215(11) Uani 1 1 d .
C9 C 1.1745(3) 0.2130(4) 0.7589(9) 0.0314(14) Uani 1 1 d .
H9 H 1.1869 0.2743 0.7707 0.038 Uiso 1 1 calc R
C10 C 0.7327(4) 0.6504(4) 0.7515(9) 0.0340(15) Uani 1 1 d .
H10 H 0.7840 0.6714 0.7557 0.041 Uiso 1 1 calc R
N1 N 0.9092(3) 0.3747(3) 0.7392(6) 0.0232(10) Uani 1 1 d .
N2 N 0.7201(3) 0.5604(3) 0.7384(6) 0.0232(9) Uani 1 1 d .
O1 O 0.8546(2) 0.5470(2) 0.5286(5) 0.0221(8) Uani 1 1 d .
O2 O 0.8708(2) 0.6184(2) 0.2318(5) 0.0265(8) Uani 1 1 d .
O3 O 0.7664(2) 0.4955(2) 0.2407(5) 0.0305(9) Uani 1 1 d .
O4 O 0.7519(2) 0.3844(2) 0.5219(6) 0.0276(9) Uani 1 1 d D
H4B H 0.709(3) 0.358(4) 0.482(9) 0.041 Uiso 1 1 d D
H4A H 0.743(4) 0.416(4) 0.427(7) 0.041 Uiso 1 1 d D
O5 O 0.8918(2) 0.5471(2) 0.9244(5) 0.0257(8) Uani 1 1 d D
H5A H 0.879(4) 0.574(4) 1.018(7) 0.039 Uiso 1 1 d D
H5B H 0.909(4) 0.583(4) 0.857(8) 0.039 Uiso 1 1 d D
O6 O 0.7734(2) 0.3960(2) 0.9414(6) 0.0250(8) Uani 1 1 d D
H6B H 0.729(3) 0.367(4) 0.916(9) 0.037 Uiso 1 1 d D
H6A H 0.775(4) 0.420(4) 1.043(7) 0.037 Uiso 1 1 d D
O1W O 0.5985(3) 0.4864(3) 0.2465(6) 0.0421(11) Uani 1 1 d .
O2W O 0.8727(3) 0.8013(3) 0.1537(7) 0.0398(11) Uani 1 1 d .
O3W O 0.9672(2) 0.6610(3) 0.7003(5) 0.0303(9) Uani 1 1 d .
O4W O 0.5950(3) 0.3247(3) 0.4617(6) 0.0396(10) Uani 1 1 d .
O5W O 0.5000 0.3771(4) 0.0000 0.0408(15) Uani 1 2 d S
P1 P 0.81339(8) 0.57363(8) 0.34004(18) 0.0211(3) Uani 1 1 d .
H1P H 0.756(4) 0.643(4) 0.333(8) 0.032(16) Uiso 1 1 d .

loop_
_atom_site_aniso_label
_atom_site_aniso_U_11
_atom_site_aniso_U_22
_atom_site_aniso_U_33
_atom_site_aniso_U_23
_atom_site_aniso_U_13
_atom_site_aniso_U_12
Co1 0.0110(3) 0.0150(3) 0.0262(3) -0.0005(3) 0.0035(2) 0.0034(3)
C1 0.014(3) 0.020(2) 0.059(4) 0.000(2) 0.015(3) 0.003(2)
C2 0.016(3) 0.025(3) 0.044(3) -0.001(2) 0.011(3) 0.005(2)
C3 0.018(3) 0.022(2) 0.025(3) -0.003(2) 0.003(2) 0.007(2)
C4 0.018(3) 0.026(3) 0.071(5) -0.003(3) 0.006(3) 0.001(2)
C5 0.017(3) 0.017(2) 0.074(5) 0.001(3) 0.014(3) 0.005(2)
C6 0.017(3) 0.016(2) 0.076(5) -0.003(3) 0.010(3) 0.000(2)
C7 0.011(3) 0.021(3) 0.077(5) -0.003(3) 0.011(3) 0.001(2)
C8 0.018(3) 0.020(2) 0.027(3) 0.002(2) 0.006(2) 0.008(2)
C9 0.020(3) 0.017(2) 0.058(4) -0.003(2) 0.009(3) 0.001(2)
C10 0.014(3) 0.025(3) 0.066(4) 0.001(3) 0.014(3) 0.002(2)
N1 0.014(2) 0.0199(19) 0.036(3) -0.0032(18) 0.0054(19) 0.0028(18)
N2 0.015(2) 0.0169(19) 0.037(2) 0.0012(18) 0.0029(19) 0.0056(17)
O1 0.021(2) 0.0217(17) 0.025(2) -0.0019(14) 0.0071(16) -0.0042(15)
O2 0.024(2) 0.0286(18) 0.029(2) 0.0001(15) 0.0087(17) -0.0045(16)
O3 0.024(2) 0.043(2) 0.0250(19) -0.0033(16) 0.0055(17) -0.0107(17)
O4 0.021(2) 0.024(2) 0.035(2) -0.0013(16) -0.0016(18) -0.0035(16)
O5 0.024(2) 0.0271(19) 0.028(2) -0.0065(16) 0.0097(17) -0.0025(16)
O6 0.020(2) 0.0251(18) 0.030(2) 0.0025(16) 0.0047(17) -0.0021(16)
O1W 0.026(2) 0.043(3) 0.054(3) 0.003(2) -0.0049(19) 0.0076(19)
O2W 0.031(3) 0.030(2) 0.061(3) 0.008(2) 0.017(2) 0.0065(18)
O3W 0.024(2) 0.031(2) 0.036(2) -0.0033(17) 0.0060(17) -0.0019(16)
O4W 0.029(3) 0.040(2) 0.051(3) -0.001(2) 0.010(2) -0.0140(19)
O5W 0.033(4) 0.042(3) 0.044(4) 0.000 -0.002(3) 0.000
P1 0.0164(7) 0.0238(6) 0.0235(7) -0.0005(5) 0.0051(5) -0.0003(5)

loop_
_atom_type_symbol
_atom_type_description
_atom_type_scat_dispersion_real
_atom_type_scat_dispersion_imag
_atom_type_scat_source
C C 0.0033 0.0016 'International Tables Vol C Tables 4.2.6.8 and 6.1.1.4'
H H 0.0000 0.0000 'International Tables Vol C Tables 4.2.6.8 and 6.1.1.4'
Co Co 0.3494 0.9721 'International Tables Vol C Tables 4.2.6.8 and 6.1.1.4'
N N 0.0061 0.0033 'International Tables Vol C Tables 4.2.6.8 and 6.1.1.4'
O O 0.0106 0.0060 'International Tables Vol C Tables 4.2.6.8 and 6.1.1.4'
P P 0.1023 0.0942 'International Tables Vol C Tables 4.2.6.8 and 6.1.1.4'

loop_
_geom_angle_atom_site_label_1
_geom_angle_atom_site_label_2
_geom_angle_atom_site_label_3
_geom_angle
_geom_angle_site_symmetry_1
_geom_angle_site_symmetry_3
O1 Co1 O5 87.54(15) . .
O1 Co1 N1 92.45(16) . .
O5 Co1 N1 87.79(17) . .
O1 Co1 N2 91.00(16) . .
O5 Co1 N2 91.62(16) . .
N1 Co1 N2 176.47(18) . .
O1 Co1 O6 177.25(15) . .
O5 Co1 O6 91.34(16) . .
N1 Co1 O6 90.02(16) . .
N2 Co1 O6 86.51(16) . .
O1 Co1 O4 88.81(15) . .
O5 Co1 O4 172.38(16) . .
N1 Co1 O4 85.69(17) . .
N2 Co1 O4 95.13(17) . .
O6 Co1 O4 92.59(16) . .
N1 C1 C2 124.0(5) . .
N1 C1 H1 118.0 . .
C2 C1 H1 118.0 . .
C1 C2 C3 118.9(5) . .
C1 C2 H2 120.5 . .
C3 C2 H2 120.5 . .
C4 C3 C2 116.6(5) . .
C4 C3 C8 121.7(5) . .
C2 C3 C8 121.6(4) . .
C3 C4 C5 119.6(6) . .
C3 C4 H4 120.2 . .
C5 C4 H4 120.2 . .
N1 C5 C4 123.1(5) . .
N1 C5 H5 118.5 . .
C4 C5 H5 118.5 . .
N2 C6 C7 123.6(5) . .
N2 C6 H6 118.2 . .
C7 C6 H6 118.2 . .
C6 C7 C8 119.6(5) . 3_455
C6 C7 H7 120.2 . .
C8 C7 H7 120.2 3_455 .
C9 C8 C7 117.1(5) . 3_545
C9 C8 C3 121.1(5) . .
C7 C8 C3 121.9(5) 3_545 .
C10 C9 C8 119.6(5) 3_545 .
C10 C9 H9 120.2 3_545 .
C8 C9 H9 120.2 . .
N2 C10 C9 123.9(5) . 3_455
N2 C10 H10 118.0 . .
C9 C10 H10 118.0 3_455 .
C5 N1 C1 117.8(5) . .
C5 N1 Co1 120.9(4) . .
C1 N1 Co1 121.2(4) . .
C6 N2 C10 116.1(5) . .
C6 N2 Co1 123.3(3) . .
C10 N2 Co1 120.7(4) . .
P1 O1 Co1 131.0(2) . .
Co1 O4 H4B 146(5) . .
Co1 O4 H4A 107(5) . .
H4B O4 H4A 86(6) . .
Co1 O5 H5A 126(4) . .
Co1 O5 H5B 100(5) . .
H5A O5 H5B 112(6) . .
Co1 O6 H6B 119(4) . .
Co1 O6 H6A 119(5) . .
H6B O6 H6A 107(7) . .
O1 P1 O3 112.3(2) . .
O1 P1 O2 111.3(2) . .
O3 P1 O2 113.9(2) . .
O1 P1 H1P 116(2) . .
O3 P1 H1P 103(2) . .
O2 P1 H1P 100(2) . .

loop_
_geom_bond_atom_site_label_1
_geom_bond_atom_site_label_2
_geom_bond_distance
_geom_bond_site_symmetry_2
Co1 O1 2.101(4) .
Co1 O5 2.111(4) .
Co1 N1 2.122(4) .
Co1 N2 2.130(4) .
Co1 O6 2.134(4) .
Co1 O4 2.147(4) .
C1 N1 1.326(7) .
C1 C2 1.365(7) .
C1 H1 0.9300 .
C2 C3 1.417(8) .
C2 H2 0.9300 .
C3 C4 1.380(8) .
C3 C8 1.480(6) .
C4 C5 1.392(8) .
C4 H4 0.9300 .
C5 N1 1.318(7) .
C5 H5 0.9300 .
C6 N2 1.330(8) .
C6 C7 1.379(8) .
C6 H6 0.9300 .
C7 C8 1.387(7) 3_455
C7 H7 0.9300 .
C8 C9 1.377(8) .
C8 C7 1.387(7) 3_545
C9 C10 1.369(8) 3_545
C9 H9 0.9300 .
C10 N2 1.345(7) .
C10 C9 1.369(8) 3_455
C10 H10 0.9300 .
O1 P1 1.514(4) .
O2 P1 1.531(4) .
O3 P1 1.523(4) .
O4 H4B 0.84(4) .
O4 H4A 0.84(4) .
O5 H5A 0.86(4) .
O5 H5B 0.82(4) .
O6 H6B 0.86(4) .
O6 H6A 0.83(4) .
P1 H1P 1.41(6) .

loop_
_geom_torsion_atom_site_label_1
_geom_torsion_atom_site_label_2
_geom_torsion_atom_site_label_3
_geom_torsion_atom_site_label_4
_geom_torsion
_geom_torsion_site_symmetry_1
_geom_torsion_site_symmetry_4
N1 C1 C2 C3 -0.5(10) . .
C1 C2 C3 C4 -0.1(9) . .
C1 C2 C3 C8 -177.5(5) . .
C2 C3 C4 C5 -0.1(10) . .
C8 C3 C4 C5 177.3(6) . .
C3 C4 C5 N1 1.0(11) . .
N2 C6 C7 C8 1.6(11) . 3_455
C4 C3 C8 C9 5.6(9) . .
C2 C3 C8 C9 -177.2(6) . .
C4 C3 C8 C7 -173.7(7) . 3_545
C2 C3 C8 C7 3.5(8) . 3_545
C7 C8 C9 C10 1.5(9) 3_545 3_545
C3 C8 C9 C10 -177.8(6) . 3_545
C4 C5 N1 C1 -1.6(10) . .
C4 C5 N1 Co1 179.4(5) . .
C2 C1 N1 C5 1.4(10) . .
C2 C1 N1 Co1 -179.7(5) . .
O1 Co1 N1 C5 44.1(5) . .
O5 Co1 N1 C5 -43.3(5) . .
N2 Co1 N1 C5 -124(3) . .
O6 Co1 N1 C5 -134.6(5) . .
O4 Co1 N1 C5 132.8(5) . .
O1 Co1 N1 C1 -134.8(5) . .
O5 Co1 N1 C1 137.8(5) . .
N2 Co1 N1 C1 57(3) . .
O6 Co1 N1 C1 46.4(5) . .
O4 Co1 N1 C1 -46.2(5) . .
C7 C6 N2 C10 -1.4(10) . .
C7 C6 N2 Co1 179.2(5) . .
C9 C10 N2 C6 1.3(10) 3_455 .
C9 C10 N2 Co1 -179.2(5) 3_455 .
O1 Co1 N2 C6 130.3(5) . .
O5 Co1 N2 C6 -142.1(5) . .
N1 Co1 N2 C6 -62(3) . .
O6 Co1 N2 C6 -50.9(5) . .
O4 Co1 N2 C6 41.4(5) . .
O1 Co1 N2 C10 -49.1(5) . .
O5 Co1 N2 C10 38.4(5) . .
N1 Co1 N2 C10 119(3) . .
O6 Co1 N2 C10 129.7(5) . .
O4 Co1 N2 C10 -138.0(5) . .
O5 Co1 O1 P1 -150.5(3) . .
N1 Co1 O1 P1 121.9(3) . .
N2 Co1 O1 P1 -58.9(3) . .
O6 Co1 O1 P1 -84(4) . .
O4 Co1 O1 P1 36.2(3) . .
Co1 O1 P1 O3 -42.0(3) . .
Co1 O1 P1 O2 -171.0(2) . .
